data_4060439
loop_
_publ_author_name
'M. Doux'
'L. Ricard'
'P. Le Floch'
'Y. Jean'

_publ_section_title
;
 On the regioselectivity of the addition of O2 on SPS-based Rh(I) and
 Ir(I) complexes
;
_journal_name_full Organometallics
_journal_paper_doi 10.1021/om0492045
_journal_year 2005
_chemical_formula_sum 'C18 H23 Cl N P'
_chemical_formula_weight 319.79
_space_group_IT_number 14
_symmetry_cell_setting monoclinic
_symmetry_space_group_name_Hall '-P 2ybc'
_symmetry_space_group_name_H-M 'P 1 21/c 1'
_cell_angle_alpha 90.00
_cell_angle_beta 99.764(14)
_cell_angle_gamma 90.00
_cell_formula_units_Z 4
_cell_length_a 8.274(2)
_cell_length_b 11.254(3)
_cell_length_c 18.689(5)
_cell_measurement_temperature 173(2)
_cell_volume 1715.0(8)
_diffrn_ambient_temperature 173(2)
_exptl_crystal_density_diffrn 1.239
_cod_depositor_comments
;
The following automatic conversions were performed:
'_symmetry_cell_setting' value 'Monoclinic' changed to 'monoclinic'
according to '/home/saulius/struct/CIF-dictionaries/cif_core.dic'
dictionary named 'cif_core.dic' version 2.4.1 from 2010-06-29.

Automatic conversion script
Id: cif_fix_enum 1527 2010-12-29 10:47:43Z saulius 
;
_cod_original_sg_symbol_H-M 'P 21/c'
_cod_database_code 4060439

loop_
_symmetry_equiv_pos_as_xyz
'x, y, z'
'-x, y+1/2, -z+1/2'
'-x, -y, -z'
'x, -y-1/2, z-1/2'

loop_
_atom_site_label
_atom_site_type_symbol
_atom_site_fract_x
_atom_site_fract_y
_atom_site_fract_z
_atom_site_U_iso_or_equiv
_atom_site_adp_type
_atom_site_occupancy
_atom_site_symmetry_multiplicity
_atom_site_calc_flag
_atom_site_refinement_flags
_atom_site_disorder_assembly
_atom_site_disorder_group
Cl1 Cl 0.24751(6) 0.26963(5) 0.39520(3) 0.03740(19) Uani 0.9057(15) 1 d P A 1
P1 P 0.42282(11) 0.27840(8) 0.32321(5) 0.02616(19) Uani 0.9057(15) 1 d P A 1
Cl1' Cl 0.4135(7) 0.1471(5) 0.2903(3) 0.048(2) Uani 0.0943(15) 1 d P A 2
P1' P 0.3774(12) 0.3082(9) 0.3409(6) 0.041(2) Uani 0.0943(15) 1 d P A 2
N1 N 0.39470(18) 0.41192(14) 0.28359(8) 0.0265(4) Uani 1 1 d . . .
H1 H 0.416(2) 0.4726(18) 0.3088(10) 0.032 Uiso 1 1 d . . .
C1 C 0.2709(2) 0.42749(15) 0.21989(9) 0.0229(4) Uani 1 1 d . A .
C2 C 0.3046(2) 0.38465(16) 0.15302(9) 0.0251(4) Uani 1 1 d . . .
C3 C 0.1809(2) 0.39415(17) 0.09242(9) 0.0291(4) Uani 1 1 d . A .
H3 H 0.1998 0.3644 0.0470 0.035 Uiso 1 1 calc R . .
C4 C 0.0320(2) 0.44576(17) 0.09702(9) 0.0290(4) Uani 1 1 d . . .
H4 H -0.0515 0.4495 0.0554 0.035 Uiso 1 1 calc R A .
C5 C 0.0044(2) 0.49217(16) 0.16240(9) 0.0270(4) Uani 1 1 d . A .
H5 H -0.0969 0.5306 0.1646 0.032 Uiso 1 1 calc R . .
C6 C 0.1216(2) 0.48390(16) 0.22515(9) 0.0246(4) Uani 1 1 d . . .
C7 C 0.4690(2) 0.33204(18) 0.14388(10) 0.0306(4) Uani 1 1 d . A .
H7 H 0.5436 0.3358 0.1919 0.037 Uiso 1 1 calc R . .
C8 C 0.4526(3) 0.2031(2) 0.12047(13) 0.0481(6) Uani 1 1 d . . .
H8A H 0.5608 0.1717 0.1156 0.058 Uiso 1 1 calc R A .
H8B H 0.3789 0.1973 0.0737 0.058 Uiso 1 1 calc R . .
H8C H 0.4077 0.1569 0.1570 0.058 Uiso 1 1 calc R . .
C9 C 0.5478(3) 0.4038(2) 0.08900(13) 0.0528(6) Uani 1 1 d . . .
H9A H 0.6538 0.3685 0.0844 0.063 Uiso 1 1 calc R A .
H9B H 0.5644 0.4860 0.1059 0.063 Uiso 1 1 calc R . .
H9C H 0.4755 0.4027 0.0417 0.063 Uiso 1 1 calc R . .
C10 C 0.0854(2) 0.53950(16) 0.29479(9) 0.0286(4) Uani 1 1 d . A .
H10 H 0.1736 0.5145 0.3354 0.034 Uiso 1 1 calc R . .
C11 C -0.0791(3) 0.4976(2) 0.31251(11) 0.0467(6) Uani 1 1 d . . .
H11A H -0.0980 0.5349 0.3578 0.056 Uiso 1 1 calc R A .
H11B H -0.0775 0.4110 0.3182 0.056 Uiso 1 1 calc R . .
H11C H -0.1673 0.5202 0.2729 0.056 Uiso 1 1 calc R . .
C12 C 0.0892(3) 0.67488(19) 0.28940(11) 0.0434(5) Uani 1 1 d . . .
H12A H 0.0675 0.7097 0.3349 0.052 Uiso 1 1 calc R A .
H12B H 0.0051 0.7013 0.2492 0.052 Uiso 1 1 calc R . .
H12C H 0.1974 0.7005 0.2807 0.052 Uiso 1 1 calc R . .
C13 C 0.5998(2) 0.30944(17) 0.39255(9) 0.0257(4) Uani 1 1 d . . .
C14 C 0.6142(2) 0.40685(17) 0.43922(9) 0.0295(4) Uani 1 1 d . A .
H14 H 0.5259 0.4615 0.4367 0.035 Uiso 1 1 calc R . .
C15 C 0.7562(2) 0.42457(18) 0.48922(10) 0.0332(5) Uani 1 1 d . . .
H15 H 0.7657 0.4916 0.5205 0.040 Uiso 1 1 calc R A .
C16 C 0.8845(2) 0.34415(18) 0.49340(10) 0.0344(5) Uani 1 1 d . A .
H16 H 0.9821 0.3561 0.5275 0.041 Uiso 1 1 calc R . .
C17 C 0.8703(2) 0.24671(18) 0.44794(10) 0.0331(5) Uani 1 1 d . . .
H17 H 0.9577 0.1912 0.4513 0.040 Uiso 1 1 calc R A .
C18 C 0.7289(2) 0.22950(17) 0.39740(10) 0.0300(4) Uani 1 1 d . A .
H18 H 0.7203 0.1626 0.3660 0.036 Uiso 1 1 calc R . .

loop_
_atom_site_aniso_label
_atom_site_aniso_U_11
_atom_site_aniso_U_22
_atom_site_aniso_U_33
_atom_site_aniso_U_23
_atom_site_aniso_U_13
_atom_site_aniso_U_12
Cl1 0.0311(3) 0.0417(4) 0.0393(3) 0.0064(2) 0.0057(2) -0.0068(2)
P1 0.0277(4) 0.0246(4) 0.0238(4) -0.0008(3) -0.0025(3) 0.0010(3)
Cl1' 0.047(4) 0.037(4) 0.054(4) 0.010(3) -0.009(3) 0.004(3)
P1' 0.040(5) 0.031(5) 0.047(6) 0.009(4) -0.003(4) -0.002(4)
N1 0.0304(8) 0.0251(9) 0.0215(8) -0.0028(6) -0.0024(6) 0.0006(7)
C1 0.0256(9) 0.0208(9) 0.0208(8) 0.0012(7) -0.0005(7) -0.0015(7)
C2 0.0257(9) 0.0240(10) 0.0250(9) 0.0005(7) 0.0023(7) -0.0012(8)
C3 0.0328(10) 0.0330(11) 0.0209(9) -0.0035(8) 0.0030(8) -0.0007(9)
C4 0.0271(10) 0.0334(11) 0.0239(9) 0.0023(8) -0.0031(7) -0.0012(8)
C5 0.0270(9) 0.0258(10) 0.0276(9) 0.0040(8) 0.0026(7) 0.0036(8)
C6 0.0295(10) 0.0201(10) 0.0240(9) 0.0018(7) 0.0041(7) -0.0012(8)
C7 0.0290(10) 0.0352(12) 0.0273(9) -0.0036(8) 0.0038(8) 0.0021(9)
C8 0.0424(13) 0.0408(14) 0.0619(14) -0.0095(11) 0.0114(11) 0.0062(11)
C9 0.0351(12) 0.0600(17) 0.0670(16) 0.0105(13) 0.0189(11) -0.0010(11)
C10 0.0335(10) 0.0274(11) 0.0246(9) -0.0002(8) 0.0036(8) 0.0058(8)
C11 0.0513(13) 0.0546(15) 0.0387(12) -0.0066(10) 0.0208(10) -0.0057(11)
C12 0.0594(14) 0.0326(12) 0.0375(11) -0.0068(10) 0.0065(10) 0.0029(11)
C13 0.0296(10) 0.0261(10) 0.0209(9) 0.0042(7) 0.0031(7) -0.0001(8)
C14 0.0314(10) 0.0311(11) 0.0254(9) 0.0005(8) 0.0035(8) 0.0030(8)
C15 0.0380(11) 0.0365(12) 0.0247(9) -0.0062(8) 0.0039(8) -0.0060(9)
C16 0.0308(11) 0.0440(13) 0.0257(10) 0.0034(9) -0.0026(8) -0.0049(9)
C17 0.0301(10) 0.0368(12) 0.0309(10) 0.0071(8) 0.0009(8) 0.0040(8)
C18 0.0357(10) 0.0268(10) 0.0265(9) 0.0011(8) 0.0020(8) 0.0006(9)

loop_
_geom_bond_atom_site_label_1
_geom_bond_atom_site_label_2
_geom_bond_distance
_geom_bond_site_symmetry_2
_geom_bond_publ_flag
Cl1 P1 2.1415(11) . ?
P1 N1 1.6740(19) . ?
P1 C13 1.817(2) . ?
Cl1' P1' 2.088(12) . ?
P1' N1 1.607(10) . ?
P1' C13 1.928(10) . ?
N1 C1 1.443(2) . ?
C1 C6 1.407(2) . ?
C1 C2 1.411(2) . ?
C2 C3 1.396(2) . ?
C2 C7 1.520(2) . ?
C3 C4 1.378(2) . ?
C4 C5 1.383(2) . ?
C5 C6 1.393(2) . ?
C6 C10 1.519(2) . ?
C7 C8 1.515(3) . ?
C7 C9 1.535(3) . ?
C10 C12 1.528(3) . ?
C10 C11 1.529(3) . ?
C13 C18 1.387(3) . ?
C13 C14 1.393(3) . ?
C14 C15 1.386(2) . ?
C15 C16 1.387(3) . ?
C16 C17 1.380(3) . ?
C17 C18 1.387(3) . ?
